data_1519254
loop_
_publ_author_name
'Taylor, Peter. G.'
'Coles, Simon J.'
'Hursthouse, Michael B.'

_publ_section_title
;
 C8H22O5Si2
;
_journal_name_full 'Crystal Structure Report Archive'
_journal_page_first 774
_journal_year 2000
_chemical_formula_sum 'C8 H22 O5 Si2'
_chemical_formula_weight 254.44
_space_group_IT_number 2
_symmetry_cell_setting triclinic
_symmetry_space_group_name_Hall '-P 1'
_symmetry_space_group_name_H-M 'P -1'
_atom_sites_solution_hydrogens geom
_atom_sites_solution_primary direct
_atom_sites_solution_secondary difmap
_cell_angle_alpha 89.14(3)
_cell_angle_beta 79.65(3)
_cell_angle_gamma 81.51(3)
_cell_formula_units_Z 2
_cell_length_a 6.2157(12)
_cell_length_b 9.6972(19)
_cell_length_c 11.921(2)
_cell_measurement_reflns_used 14964
_cell_measurement_temperature 150(2)
_cell_measurement_theta_max 30.51
_cell_measurement_theta_min 2.91
_cell_volume 699.1(2)
_computing_cell_refinement 'DENZO and COLLECT'
_computing_data_collection
;
'DENZO (Otwinowski and Minor, 1997) & COLLECT (Hooft, 1998) '
;
_computing_data_reduction 'DENZO and COLLECT'
_computing_publication_material SHELXL-97
_computing_structure_refinement 'SHELXL-97 (Sheldrick, 2008)'
_computing_structure_solution 'SHELXS-97 (Sheldrick, 2008)'
_diffrn_ambient_temperature 150(2)
_diffrn_measured_fraction_theta_full 0.967
_diffrn_measured_fraction_theta_max 0.967
_diffrn_measurement_device_type 'Enraf Nonius KappaCCD area detector'
_diffrn_measurement_method '\p and \q scans to fill Ewald sphere'
_diffrn_radiation_monochromator graphite
_diffrn_radiation_source 'Enraf Nonius FR591 rotating anode'
_diffrn_radiation_type MoK\a
_diffrn_radiation_wavelength 0.71073
_diffrn_reflns_av_R_equivalents 0.0513
_diffrn_reflns_av_sigmaI/netI 0.0510
_diffrn_reflns_limit_h_max 8
_diffrn_reflns_limit_h_min -7
_diffrn_reflns_limit_k_max 12
_diffrn_reflns_limit_k_min -12
_diffrn_reflns_limit_l_max 15
_diffrn_reflns_limit_l_min -15
_diffrn_reflns_number 9740
_diffrn_reflns_theta_full 27.50
_diffrn_reflns_theta_max 27.50
_diffrn_reflns_theta_min 3.37
_exptl_absorpt_coefficient_mu 0.254
_exptl_absorpt_correction_T_max 0.9701
_exptl_absorpt_correction_T_min 0.9509
_exptl_absorpt_correction_type empirical
_exptl_absorpt_process_details 'SORTAV (R. H. Blessing, 1995, 1997)'
_exptl_crystal_colour colourless
_exptl_crystal_density_diffrn 1.209
_exptl_crystal_density_method 'not measured'
_exptl_crystal_description prismatic
_exptl_crystal_F_000 276
_exptl_crystal_size_max 0.20
_exptl_crystal_size_mid 0.12
_exptl_crystal_size_min 0.12
_refine_diff_density_max 0.371
_refine_diff_density_min -0.531
_refine_diff_density_rms 0.065
_refine_ls_extinction_method none
_refine_ls_goodness_of_fit_ref 1.065
_refine_ls_hydrogen_treatment constr
_refine_ls_matrix_type full
_refine_ls_number_parameters 146
_refine_ls_number_reflns 3090
_refine_ls_number_restraints 0
_refine_ls_restrained_S_all 1.065
_refine_ls_R_factor_all 0.0602
_refine_ls_R_factor_gt 0.0443
_refine_ls_shift/su_max 0.008
_refine_ls_shift/su_mean 0.000
_refine_ls_structure_factor_coef Fsqd
_refine_ls_weighting_details 'calc w=1/[\s^2^(Fo^2^)+(0.0583P)^2^+0.2797P] where P=(Fo^2^+2Fc^2^)/3'
_refine_ls_weighting_scheme calc
_refine_ls_wR_factor_gt 0.1168
_refine_ls_wR_factor_ref 0.1264
_reflns_number_gt 2401
_reflns_number_total 3090
_reflns_threshold_expression >2\s(I)
_cod_data_source_file eCrystal-774.cif
_cod_data_source_block s92
_cod_depositor_comments
;
Citation :
Taylor, Peter. G. and Coles, Simon J. and Hursthouse, Michael B. (2000) 
University of Southampton, Crystal Structure Report Archive. 

More at:
http://ecrystals.chem.soton.ac.uk/774/

The following automatic conversions were performed:

'_symmetry_cell_setting' value 'Triclinic' changed to 'triclinic'
according to the built-in table from CIF Core dictionary named
'cif_core.dic' version 2.4.1 from 2010-06-29.

'_exptl_absorpt_correction_type' value 'Empirical' changed to
'empirical' according to the built-in table from CIF Core dictionary
named 'cif_core.dic' version 2.4.1 from 2010-06-29.

Automatic conversion script
Id: cif_fix_values 3105 2015-03-04 15:46:00Z robertas 
;
_cod_original_cell_volume 699.0(2)
_cod_original_sg_symbol_H-M P-1
_cod_database_code 1519254

loop_
_symmetry_equiv_pos_as_xyz
'x, y, z'
'-x, -y, -z'

loop_
_atom_site_label
_atom_site_type_symbol
_atom_site_fract_x
_atom_site_fract_y
_atom_site_fract_z
_atom_site_U_iso_or_equiv
_atom_site_adp_type
_atom_site_occupancy
_atom_site_symmetry_multiplicity
_atom_site_calc_flag
_atom_site_refinement_flags
_atom_site_disorder_assembly
_atom_site_disorder_group
Si1 Si 0.13515(7) 0.55977(5) 0.65392(4) 0.01796(16) Uani 1 1 d . . .
Si2 Si 0.37321(7) 0.42319(5) 0.85330(4) 0.01735(16) Uani 1 1 d . . .
O1 O 0.2811(2) 0.50630(15) 0.53094(10) 0.0257(3) Uani 1 1 d . . .
H1 H 0.4157 0.5066 0.5321 0.039 Uiso 1 1 calc R . .
O2 O 0.23824(19) 0.47624(14) 0.75442(10) 0.0252(3) Uani 1 1 d . . .
O3 O 0.5912(2) 0.50060(15) 0.84278(10) 0.0248(3) Uani 1 1 d . . .
H3 H 0.6717 0.4824 0.7787 0.037 Uiso 1 1 calc R . .
O4 O 0.2193(2) 0.47152(15) 0.97594(10) 0.0249(3) Uani 1 1 d . . .
H4 H 0.2976 0.4634 1.0269 0.037 Uiso 1 1 calc R . .
O5 O -0.1081(2) 0.51656(16) 0.65453(11) 0.0264(3) Uani 1 1 d . . .
H5 H -0.1827 0.5263 0.7208 0.040 Uiso 1 1 calc R . .
C1 C 0.1232(3) 0.7498(2) 0.67451(17) 0.0287(4) Uani 1 1 d . . .
C2 C -0.0077(4) 0.7946(3) 0.7931(2) 0.0434(6) Uani 1 1 d . . .
H2A H -0.0151 0.8955 0.8030 0.065 Uiso 1 1 calc R . .
H2B H 0.0661 0.7458 0.8515 0.065 Uiso 1 1 calc R . .
H2C H -0.1577 0.7713 0.8007 0.065 Uiso 1 1 calc R . .
C3 C 0.0066(4) 0.8282(3) 0.5837(2) 0.0451(6) Uani 1 1 d . . .
H3A H -0.1456 0.8082 0.5932 0.068 Uiso 1 1 calc R . .
H3B H 0.0862 0.7977 0.5075 0.068 Uiso 1 1 calc R . .
H3C H 0.0049 0.9287 0.5925 0.068 Uiso 1 1 calc R . .
C4 C 0.3568(4) 0.7870(3) 0.6624(2) 0.0431(6) Uani 1 1 d . . .
H4A H 0.4404 0.7582 0.5866 0.065 Uiso 1 1 calc R . .
H4B H 0.4311 0.7386 0.7208 0.065 Uiso 1 1 calc R . .
H4C H 0.3486 0.8879 0.6719 0.065 Uiso 1 1 calc R . .
C5 C 0.4514(3) 0.2311(2) 0.84321(17) 0.0292(5) Uani 1 1 d . . .
C6 C 0.2448(4) 0.1599(3) 0.8589(2) 0.0438(6) Uani 1 1 d . . .
H6A H 0.2883 0.0585 0.8555 0.066 Uiso 1 1 calc R . .
H6B H 0.1610 0.1886 0.7981 0.066 Uiso 1 1 calc R . .
H6C H 0.1524 0.1868 0.9331 0.066 Uiso 1 1 calc R . .
C7 C 0.5840(4) 0.1818(3) 0.9370(2) 0.0432(6) Uani 1 1 d . . .
H7A H 0.4917 0.2047 1.0119 0.065 Uiso 1 1 calc R . .
H7B H 0.7152 0.2287 0.9288 0.065 Uiso 1 1 calc R . .
H7C H 0.6298 0.0807 0.9302 0.065 Uiso 1 1 calc R . .
C8 C 0.5933(4) 0.1910(3) 0.7263(2) 0.0463(6) Uani 1 1 d . . .
H8A H 0.6355 0.0895 0.7212 0.069 Uiso 1 1 calc R . .
H8B H 0.7267 0.2358 0.7165 0.069 Uiso 1 1 calc R . .
H8C H 0.5086 0.2220 0.6664 0.069 Uiso 1 1 calc R . .

loop_
_atom_site_aniso_label
_atom_site_aniso_U_11
_atom_site_aniso_U_22
_atom_site_aniso_U_33
_atom_site_aniso_U_23
_atom_site_aniso_U_13
_atom_site_aniso_U_12
Si1 0.0123(3) 0.0322(3) 0.0096(3) 0.0003(2) -0.00269(18) -0.0031(2)
Si2 0.0127(3) 0.0298(3) 0.0099(3) 0.0003(2) -0.00277(18) -0.0030(2)
O1 0.0120(6) 0.0488(9) 0.0153(6) -0.0048(6) -0.0002(5) -0.0033(6)
O2 0.0243(7) 0.0361(8) 0.0172(7) 0.0021(6) -0.0117(5) -0.0018(6)
O3 0.0177(7) 0.0431(8) 0.0151(6) 0.0008(6) -0.0014(5) -0.0108(6)
O4 0.0177(7) 0.0436(8) 0.0131(6) -0.0029(6) -0.0019(5) -0.0044(6)
O5 0.0147(7) 0.0500(9) 0.0157(7) -0.0005(6) -0.0020(5) -0.0096(6)
C1 0.0256(11) 0.0316(11) 0.0264(10) 0.0028(8) 0.0005(8) -0.0023(8)
C2 0.0504(15) 0.0378(13) 0.0356(13) -0.0090(10) 0.0057(10) -0.0011(11)
C3 0.0446(14) 0.0421(14) 0.0429(14) 0.0162(11) -0.0027(11) 0.0042(11)
C4 0.0360(13) 0.0383(13) 0.0561(15) -0.0040(11) -0.0044(11) -0.0135(10)
C5 0.0289(11) 0.0317(11) 0.0248(10) 0.0012(8) -0.0009(8) -0.0017(8)
C6 0.0481(15) 0.0371(13) 0.0475(14) -0.0015(11) -0.0050(11) -0.0147(11)
C7 0.0422(14) 0.0421(14) 0.0421(14) 0.0124(11) -0.0088(10) 0.0051(10)
C8 0.0509(15) 0.0409(14) 0.0376(13) -0.0096(11) 0.0080(11) 0.0061(11)

loop_
_atom_type_symbol
_atom_type_description
_atom_type_scat_dispersion_real
_atom_type_scat_dispersion_imag
_atom_type_scat_source
C C 0.0033 0.0016 'International Tables Vol C Tables 4.2.6.8 and 6.1.1.4'
H H 0.0000 0.0000 'International Tables Vol C Tables 4.2.6.8 and 6.1.1.4'
O O 0.0106 0.0060 'International Tables Vol C Tables 4.2.6.8 and 6.1.1.4'
Si Si 0.0817 0.0704 'International Tables Vol C Tables 4.2.6.8 and 6.1.1.4'

loop_
_geom_angle_atom_site_label_1
_geom_angle_atom_site_label_2
_geom_angle_atom_site_label_3
_geom_angle
_geom_angle_site_symmetry_1
_geom_angle_site_symmetry_3
O2 Si1 O5 108.05(7) . .
O2 Si1 O1 109.57(7) . .
O5 Si1 O1 105.26(7) . .
O2 Si1 C1 110.00(9) . .
O5 Si1 C1 112.11(9) . .
O1 Si1 C1 111.69(9) . .
O2 Si2 O3 109.60(7) . .
O2 Si2 O4 108.41(7) . .
O3 Si2 O4 106.34(7) . .
O2 Si2 C5 109.85(9) . .
O3 Si2 C5 110.99(9) . .
O4 Si2 C5 111.55(9) . .
Si1 O1 H1 109.5 . .
Si2 O2 Si1 166.50(10) . .
Si2 O3 H3 109.5 . .
Si2 O4 H4 109.5 . .
Si1 O5 H5 109.5 . .
C4 C1 C2 109.50(19) . .
C4 C1 C3 109.04(17) . .
C2 C1 C3 108.92(18) . .
C4 C1 Si1 110.17(15) . .
C2 C1 Si1 109.95(14) . .
C3 C1 Si1 109.24(15) . .
C1 C2 H2A 109.5 . .
C1 C2 H2B 109.5 . .
H2A C2 H2B 109.5 . .
C1 C2 H2C 109.5 . .
H2A C2 H2C 109.5 . .
H2B C2 H2C 109.5 . .
C1 C3 H3A 109.5 . .
C1 C3 H3B 109.5 . .
H3A C3 H3B 109.5 . .
C1 C3 H3C 109.5 . .
H3A C3 H3C 109.5 . .
H3B C3 H3C 109.5 . .
C1 C4 H4A 109.5 . .
C1 C4 H4B 109.5 . .
H4A C4 H4B 109.5 . .
C1 C4 H4C 109.5 . .
H4A C4 H4C 109.5 . .
H4B C4 H4C 109.5 . .
C6 C5 C8 109.40(19) . .
C6 C5 C7 108.82(18) . .
C8 C5 C7 109.40(18) . .
C6 C5 Si2 110.32(15) . .
C8 C5 Si2 109.51(14) . .
C7 C5 Si2 109.36(15) . .
C5 C6 H6A 109.5 . .
C5 C6 H6B 109.5 . .
H6A C6 H6B 109.5 . .
C5 C6 H6C 109.5 . .
H6A C6 H6C 109.5 . .
H6B C6 H6C 109.5 . .
C5 C7 H7A 109.5 . .
C5 C7 H7B 109.5 . .
H7A C7 H7B 109.5 . .
C5 C7 H7C 109.5 . .
H7A C7 H7C 109.5 . .
H7B C7 H7C 109.5 . .
C5 C8 H8A 109.5 . .
C5 C8 H8B 109.5 . .
H8A C8 H8B 109.5 . .
C5 C8 H8C 109.5 . .
H8A C8 H8C 109.5 . .
H8B C8 H8C 109.5 . .

loop_
_geom_bond_atom_site_label_1
_geom_bond_atom_site_label_2
_geom_bond_distance
_geom_bond_site_symmetry_2
Si1 O2 1.6111(13) .
Si1 O5 1.6262(13) .
Si1 O1 1.6269(14) .
Si1 C1 1.851(2) .
Si2 O2 1.6024(12) .
Si2 O3 1.6284(13) .
Si2 O4 1.6302(14) .
Si2 C5 1.855(2) .
O1 H1 0.8400 .
O3 H3 0.8400 .
O4 H4 0.8400 .
O5 H5 0.8400 .
C1 C4 1.528(3) .
C1 C2 1.533(3) .
C1 C3 1.540(3) .
C2 H2A 0.9800 .
C2 H2B 0.9800 .
C2 H2C 0.9800 .
C3 H3A 0.9800 .
C3 H3B 0.9800 .
C3 H3C 0.9800 .
C4 H4A 0.9800 .
C4 H4B 0.9800 .
C4 H4C 0.9800 .
C5 C6 1.527(3) .
C5 C8 1.531(3) .
C5 C7 1.535(3) .
C6 H6A 0.9800 .
C6 H6B 0.9800 .
C6 H6C 0.9800 .
C7 H7A 0.9800 .
C7 H7B 0.9800 .
C7 H7C 0.9800 .
C8 H8A 0.9800 .
C8 H8B 0.9800 .
C8 H8C 0.9800 .
